data_2015171
loop_
_publ_author_name
'Ko\<suti\'c Hulita, Nada'
'Danilovski, Aleksandar'
'Fili\'c, Darko'
'Marinkovi\'c, Marina'
'Me\<strovi\'c, Ernest'
'Dumi\'c, Miljenko'

_publ_section_title
;
 Supramolecular structures of three isomeric
 4-(methylphenylamino)pyridine-3-sulfonamides
;
_journal_coeditor_code JZ1757
_journal_issue 11
_journal_name_full 'Acta Crystallographica Section C'
_journal_page_first o648
_journal_page_last o651
_journal_paper_doi 10.1107/S0108270105031902
_journal_volume 61
_journal_year 2005
_chemical_formula_iupac 'C12 H13 N3 O2 S'
_chemical_formula_moiety 'C12 H13 N3 O2 S'
_chemical_formula_sum 'C12 H13 N3 O2 S'
_chemical_formula_weight 263.31
_chemical_name_systematic
;
4-(3-methylanilino)pyridine-3-sulfonamide
;
_space_group_IT_number 2
_symmetry_cell_setting triclinic
_symmetry_space_group_name_Hall '-P 1'
_symmetry_space_group_name_H-M 'P -1'
_atom_sites_solution_hydrogens geom
_atom_sites_solution_primary direct
_atom_sites_solution_secondary difmap
_audit_creation_method SHELXL97
_cell_angle_alpha 98.523(11)
_cell_angle_beta 102.398(12)
_cell_angle_gamma 102.991(9)
_cell_formula_units_Z 2
_cell_length_a 6.7621(9)
_cell_length_b 8.6521(13)
_cell_length_c 11.4715(18)
_cell_measurement_reflns_used 40
_cell_measurement_temperature 295(2)
_cell_measurement_theta_max 16.4
_cell_measurement_theta_min 8.2
_cell_volume 624.97(17)
_computing_cell_refinement STADI4
_computing_data_collection 'STADI4 (Stoe & Cie, 1996)'
_computing_data_reduction 'X-RED (Stoe & Cie, 1996)'
_computing_molecular_graphics 'PLATON2000 (Spek, 2003)'
_computing_publication_material 'SHELXL97 and PARST96 (Nardelli, 1995)'
_computing_structure_refinement 'SHELXL97 (Sheldrick, 1997)'
_computing_structure_solution 'SHELXS97 (Sheldrick, 1997)'
_diffrn_ambient_temperature 293(2)
_diffrn_measured_fraction_theta_full 0.993
_diffrn_measured_fraction_theta_max 0.993
_diffrn_measurement_device_type 'Philips PW1100, updated by Stoe'
_diffrn_measurement_method \w
_diffrn_radiation_monochromator graphite
_diffrn_radiation_source 'fine-focus sealed tube'
_diffrn_radiation_type MoK\a
_diffrn_radiation_wavelength 0.71073
_diffrn_reflns_av_R_equivalents 0.0014
_diffrn_reflns_av_sigmaI/netI 0.0077
_diffrn_reflns_limit_h_max 8
_diffrn_reflns_limit_h_min -9
_diffrn_reflns_limit_k_max 11
_diffrn_reflns_limit_k_min -11
_diffrn_reflns_limit_l_max 15
_diffrn_reflns_limit_l_min 0
_diffrn_reflns_number 6556
_diffrn_reflns_theta_full 28.91
_diffrn_reflns_theta_max 28.91
_diffrn_reflns_theta_min 2.47
_diffrn_standards_decay_% 1.6
_diffrn_standards_interval_time 90
_diffrn_standards_number 3
_exptl_absorpt_coefficient_mu 0.257
_exptl_absorpt_correction_type none
_exptl_crystal_colour colourless
_exptl_crystal_density_diffrn 1.399
_exptl_crystal_density_method 'not measured'
_exptl_crystal_description prism
_exptl_crystal_F_000 276
_exptl_crystal_size_max 0.45
_exptl_crystal_size_mid 0.30
_exptl_crystal_size_min 0.27
_refine_diff_density_max 0.484
_refine_diff_density_min -0.322
_refine_ls_extinction_method none
_refine_ls_goodness_of_fit_ref 1.109
_refine_ls_hydrogen_treatment mixed
_refine_ls_matrix_type full
_refine_ls_number_parameters 176
_refine_ls_number_reflns 3278
_refine_ls_number_restraints 0
_refine_ls_restrained_S_all 1.109
_refine_ls_R_factor_all 0.0490
_refine_ls_R_factor_gt 0.0453
_refine_ls_shift/su_max 0.000
_refine_ls_shift/su_mean 0.000
_refine_ls_structure_factor_coef Fsqd
_refine_ls_weighting_details 'calc w = 1/[\s^2^(Fo^2^)+(0.079P)^2^+0.1589P] where P=(Fo^2^+2Fc^2^)/3'
_refine_ls_weighting_scheme calc
_refine_ls_wR_factor_gt 0.1243
_refine_ls_wR_factor_ref 0.1296
_reflns_number_gt 3014
_reflns_number_total 3278
_reflns_threshold_expression I>2\s(I)
_cod_data_source_file jz1757.cif
_cod_data_source_block II
_cod_original_cell_volume 624.97(16)
_cod_database_code 2015171
_cod_database_fobs_code 2015171

loop_
_symmetry_equiv_pos_as_xyz
'x, y, z'
'-x, -y, -z'

loop_
_atom_site_label
_atom_site_fract_x
_atom_site_fract_y
_atom_site_fract_z
_atom_site_U_iso_or_equiv
_atom_site_adp_type
_atom_site_calc_flag
_atom_site_refinement_flags
_atom_site_occupancy
_atom_site_disorder_assembly
_atom_site_disorder_group
_atom_site_type_symbol
N1 0.2470(2) 0.32954(18) 0.68429(14) 0.0437(3) Uani d . 1 . . N
C2 0.3465(2) 0.27697(18) 0.60477(15) 0.0384(3) Uani d . 1 . . C
H2 0.2744 0.1835 0.5461 0.046 Uiso calc R 1 . . H
C3 0.5503(2) 0.35141(17) 0.60285(12) 0.0327(3) Uani d . 1 . . C
C4 0.6646(2) 0.49539(17) 0.68929(13) 0.0338(3) Uani d . 1 . . C
C5 0.5581(3) 0.5494(2) 0.77355(15) 0.0423(3) Uani d . 1 . . C
H5 0.6243 0.6424 0.8337 0.051 Uiso calc R 1 . . H
C6 0.3568(3) 0.4651(2) 0.76688(16) 0.0454(4) Uani d . 1 . . C
H6 0.2916 0.5049 0.8238 0.055 Uiso calc R 1 . . H
S31 0.66125(5) 0.25495(4) 0.49696(3) 0.03266(13) Uani d . 1 . . S
O32 0.79591(18) 0.37859(13) 0.45777(10) 0.0421(3) Uani d . 1 . . O
O33 0.49120(18) 0.13769(14) 0.40784(10) 0.0444(3) Uani d . 1 . . O
N34 0.8089(2) 0.15843(17) 0.56700(13) 0.0389(3) Uani d . 1 . . N
H341 0.925(4) 0.212(3) 0.609(2) 0.047(5) Uiso d . 1 . . H
H342 0.748(4) 0.085(3) 0.592(2) 0.061(7) Uiso d . 1 . . H
N4 0.8635(2) 0.57610(17) 0.69146(13) 0.0415(3) Uani d . 1 . . N
H4 0.900(4) 0.558(3) 0.627(2) 0.064(7) Uiso d . 1 . . H
C41 0.9877(2) 0.71423(17) 0.78238(14) 0.0361(3) Uani d . 1 . . C
C42 1.0395(3) 0.70311(19) 0.90431(14) 0.0411(3) Uani d . 1 . . C
H42 0.9891 0.6053 0.9261 0.049 Uiso calc R 1 . . H
C43 1.1653(3) 0.8356(2) 0.99439(15) 0.0450(4) Uani d . 1 . . C
C44 1.2389(3) 0.9789(2) 0.95904(18) 0.0513(4) Uani d . 1 . . C
H44 1.3222 1.0691 1.0178 0.062 Uiso calc R 1 . . H
C45 1.1912(3) 0.9906(2) 0.83813(19) 0.0535(4) Uani d . 1 . . C
H45 1.2442 1.0879 0.8164 0.064 Uiso calc R 1 . . H
C46 1.0648(3) 0.8586(2) 0.74872(16) 0.0443(3) Uani d . 1 . . C
H46 1.0324 0.8670 0.6673 0.053 Uiso calc R 1 . . H
C431 1.2201(4) 0.8202(3) 1.12567(18) 0.0692(6) Uani d . 1 . . C
H431 1.3215 0.7583 1.1373 0.104 Uiso calc R 1 . . H
H432 1.0958 0.7663 1.1463 0.104 Uiso calc R 1 . . H
H433 1.2781 0.9261 1.1772 0.104 Uiso calc R 1 . . H

loop_
_atom_site_aniso_label
_atom_site_aniso_U_11
_atom_site_aniso_U_22
_atom_site_aniso_U_33
_atom_site_aniso_U_12
_atom_site_aniso_U_13
_atom_site_aniso_U_23
N1 0.0324(6) 0.0462(7) 0.0540(8) 0.0081(5) 0.0158(6) 0.0117(6)
C2 0.0320(7) 0.0356(7) 0.0442(8) 0.0025(5) 0.0097(6) 0.0085(6)
C3 0.0302(6) 0.0323(6) 0.0332(6) 0.0039(5) 0.0081(5) 0.0064(5)
C4 0.0313(6) 0.0323(6) 0.0355(6) 0.0052(5) 0.0083(5) 0.0051(5)
C5 0.0382(7) 0.0406(8) 0.0452(8) 0.0096(6) 0.0124(6) -0.0008(6)
C6 0.0393(8) 0.0503(9) 0.0512(9) 0.0156(7) 0.0191(7) 0.0074(7)
S31 0.03133(19) 0.03083(19) 0.02946(19) -0.00222(13) 0.00819(13) 0.00224(13)
O32 0.0448(6) 0.0388(6) 0.0377(5) -0.0037(4) 0.0165(4) 0.0063(4)
O33 0.0405(6) 0.0427(6) 0.0352(5) -0.0078(5) 0.0051(4) -0.0014(4)
N34 0.0341(6) 0.0349(6) 0.0449(7) 0.0034(5) 0.0118(5) 0.0058(5)
N4 0.0363(6) 0.0398(7) 0.0384(6) -0.0038(5) 0.0126(5) -0.0056(5)
C41 0.0317(6) 0.0331(7) 0.0380(7) 0.0036(5) 0.0087(5) -0.0011(5)
C42 0.0430(8) 0.0366(7) 0.0412(8) 0.0073(6) 0.0112(6) 0.0049(6)
C43 0.0418(8) 0.0489(9) 0.0392(7) 0.0132(7) 0.0056(6) -0.0016(6)
C44 0.0455(8) 0.0395(8) 0.0543(10) 0.0032(7) 0.0036(7) -0.0091(7)
C45 0.0528(10) 0.0348(8) 0.0641(11) -0.0004(7) 0.0114(8) 0.0065(7)
C46 0.0456(8) 0.0400(8) 0.0430(8) 0.0044(6) 0.0102(6) 0.0080(6)
C431 0.0736(14) 0.0816(15) 0.0417(10) 0.0190(12) 0.0021(9) 0.0016(10)

loop_
_atom_type_symbol
_atom_type_description
_atom_type_scat_dispersion_real
_atom_type_scat_dispersion_imag
_atom_type_scat_source
C C 0.0033 0.0016 'International Tables Vol C Tables 4.2.6.8 and 6.1.1.4'
H H 0.0000 0.0000 'International Tables Vol C Tables 4.2.6.8 and 6.1.1.4'
N N 0.0061 0.0033 'International Tables Vol C Tables 4.2.6.8 and 6.1.1.4'
O O 0.0106 0.0060 'International Tables Vol C Tables 4.2.6.8 and 6.1.1.4'
S S 0.1246 0.1234 'International Tables Vol C Tables 4.2.6.8 and 6.1.1.4'

loop_
_geom_angle_atom_site_label_1
_geom_angle_atom_site_label_2
_geom_angle_atom_site_label_3
_geom_angle
C2 N1 C6 115.49(13)
N1 C2 C3 124.84(14)
N1 C2 H2 117.6
C3 C2 H2 117.6
C2 C3 C4 119.45(13)
C2 C3 S31 117.97(11)
C4 C3 S31 122.48(10)
N4 C4 C5 122.20(14)
N4 C4 C3 122.59(13)
C5 C4 C3 115.21(13)
C6 C5 C4 120.12(15)
C6 C5 H5 119.9
C4 C5 H5 119.9
N1 C6 C5 124.88(15)
N1 C6 H6 117.6
C5 C6 H6 117.6
O32 S31 O33 119.23(7)
O32 S31 N34 106.65(8)
O33 S31 N34 107.68(8)
O32 S31 C3 107.83(7)
O33 S31 C3 106.93(7)
N34 S31 C3 108.11(7)
S31 N34 H341 116.6(15)
S31 N34 H342 114.6(18)
H341 N34 H342 118(2)
C4 N4 C41 123.83(13)
C4 N4 H4 116.4(17)
C41 N4 H4 117.7(17)
C46 C41 C42 119.79(14)
C46 C41 N4 119.84(14)
C42 C41 N4 120.32(14)
C41 C42 C43 121.29(15)
C41 C42 H42 119.4
C43 C42 H42 119.4
C44 C43 C42 117.99(16)
C44 C43 C431 121.73(17)
C42 C43 C431 120.27(18)
C45 C44 C43 121.21(16)
C45 C44 H44 119.4
C43 C44 H44 119.4
C44 C45 C46 120.62(17)
C44 C45 H45 119.7
C46 C45 H45 119.7
C41 C46 C45 119.08(16)
C41 C46 H46 120.5
C45 C46 H46 120.5
C43 C431 H431 109.5
C43 C431 H432 109.5
H431 C431 H432 109.5
C43 C431 H433 109.5
H431 C431 H433 109.5
H432 C431 H433 109.5

loop_
_geom_bond_atom_site_label_1
_geom_bond_atom_site_label_2
_geom_bond_site_symmetry_2
_geom_bond_distance
_geom_bond_publ_flag
N1 C2 . 1.330(2) ?
N1 C6 . 1.342(2) ?
C2 C3 . 1.3902(19) ?
C2 H2 . 0.9300 ?
C3 C4 . 1.4157(19) ?
C3 S31 . 1.7629(15) ?
C4 N4 . 1.3620(19) ?
C4 C5 . 1.410(2) ?
C5 C6 . 1.372(2) ?
C5 H5 . 0.9300 ?
C6 H6 . 0.9300 ?
S31 O32 . 1.4339(11) ?
S31 O33 . 1.4353(11) ?
S31 N34 . 1.6028(15) ?
N34 H341 . 0.82(2) ?
N34 H342 . 0.80(3) ?
N4 C41 . 1.4229(18) ?
N4 H4 . 0.83(3) ?
C41 C46 . 1.385(2) ?
C41 C42 . 1.390(2) ?
C42 C43 . 1.392(2) ?
C42 H42 . 0.9300 ?
C43 C44 . 1.381(3) ?
C43 C431 . 1.505(3) ?
C44 C45 . 1.379(3) ?
C44 H44 . 0.9300 ?
C45 C46 . 1.387(2) ?
C45 H45 . 0.9300 ?
C46 H46 . 0.9300 ?
C431 H431 . 0.9600 ?
C431 H432 . 0.9600 ?
C431 H433 . 0.9600 ?

loop_
_geom_hbond_atom_site_label_D
_geom_hbond_atom_site_label_H
_geom_hbond_atom_site_label_A
_geom_hbond_site_symmetry_D
_geom_hbond_site_symmetry_A
_geom_hbond_distance_DH
_geom_hbond_distance_HA
_geom_hbond_distance_DA
_geom_hbond_angle_DHA
_geom_hbond_publ_flag
N4 H4 O32 1 1 0.83(2) 2.17(2) 2.843(2) 138(2) yes
N4 H4 O32 1 2_766 0.83(2) 2.45(3) 3.143(2) 142(2) yes
N34 H341 N1 1 1_655 0.82(3) 2.11(3) 2.917(2) 168(2) yes
N34 H342 O33 1 2_656 0.80(3) 2.22(3) 2.983(2) 159(3) yes
C2 H2 O33 1 1 0.93 2.43 2.861(2) 108 yes

loop_
_geom_torsion_atom_site_label_1
_geom_torsion_atom_site_label_2
_geom_torsion_atom_site_label_3
_geom_torsion_atom_site_label_4
_geom_torsion
C6 N1 C2 C3 0.3(2)
N1 C2 C3 C4 -1.0(2)
N1 C2 C3 S31 175.54(12)
C2 C3 C4 N4 -178.91(14)
S31 C3 C4 N4 4.7(2)
C2 C3 C4 C5 1.3(2)
S31 C3 C4 C5 -175.10(11)
N4 C4 C5 C6 179.21(16)
C3 C4 C5 C6 -1.0(2)
C2 N1 C6 C5 0.1(3)
C4 C5 C6 N1 0.3(3)
C2 C3 S31 O32 145.90(12)
C4 C3 S31 O32 -37.68(14)
C2 C3 S31 O33 16.55(14)
C4 C3 S31 O33 -167.04(12)
C2 C3 S31 N34 -99.15(13)
C4 C3 S31 N34 77.27(13)
C5 C4 N4 C41 4.5(2)
C3 C4 N4 C41 -175.30(14)
C4 N4 C41 C46 -122.31(18)
C4 N4 C41 C42 60.5(2)
C46 C41 C42 C43 1.1(2)
N4 C41 C42 C43 178.32(14)
C41 C42 C43 C44 -0.4(2)
C41 C42 C43 C431 -179.67(17)
C42 C43 C44 C45 -0.6(3)
C431 C43 C44 C45 178.6(2)
C43 C44 C45 C46 0.9(3)
C42 C41 C46 C45 -0.7(2)
N4 C41 C46 C45 -177.96(16)
C44 C45 C46 C41 -0.3(3)

loop_
_cod_related_entry_id
_cod_related_entry_database
_cod_related_entry_code
1 ChemSpider 715860
